data_4106661
loop_
_publ_author_name
'Long He'
'Xiao-Hua Chen'
'De-Nan Wang'
'Shi-Wei Luo'
'Wen-Quan Zhang'
'Jie Yu'
'Lei Ren'
'Liu-Zhu Gong'

_publ_section_title
;
 Binaphthol-Derived Bisphosphoric Acids Serve as Efficient Organocatalysts
 for Highly Enantioselective 1,3-Dipolar Cycloaddition of Azomethine
 Ylides to Electron-Deficient Olefins
;
_journal_name_full 'Journal of the American Chemical Society'
_journal_page_first 13504
_journal_page_last 13518
_journal_paper_doi 10.1021/ja204218h
_journal_volume 133
_journal_year 2011
_chemical_absolute_configuration ad
_chemical_formula_sum 'C18 H22 Cl N O5'
_chemical_formula_weight 367.82
_chemical_name_systematic
;
 ?
;
_space_group_IT_number 4
_symmetry_cell_setting monoclinic
_symmetry_space_group_name_Hall 'P 2yb'
_symmetry_space_group_name_H-M 'P 1 21 1'
_atom_sites_solution_hydrogens geom
_atom_sites_solution_primary direct
_atom_sites_solution_secondary difmap
_audit_creation_method SHELXL-97
_cell_angle_alpha 90.00
_cell_angle_beta 110.988(5)
_cell_angle_gamma 90.00
_cell_formula_units_Z 2
_cell_length_a 12.6724(6)
_cell_length_b 5.5879(3)
_cell_length_c 14.6076(6)
_cell_measurement_reflns_used 4514
_cell_measurement_temperature 291(2)
_cell_measurement_theta_max 67.5788
_cell_measurement_theta_min 3.2312
_cell_volume 965.77(9)
_computing_cell_refinement 'CrysAlisPro (Oxford Diffraction Ltd.)'
_computing_data_collection 'CrysAlisPro (Oxford Diffraction Ltd.)'
_computing_data_reduction 'CrysAlisPro (Oxford Diffraction Ltd.)'
_computing_molecular_graphics 'Ortep-3 (L. J. Farrugia, 2001)'
_computing_publication_material SHELXL-97
_computing_structure_refinement 'SHELXL-97 (Sheldrick, 1997)'
_computing_structure_solution 'SHELXS-97 (Sheldrick, 1997)'
_diffrn_ambient_temperature 291(2)
_diffrn_detector_area_resol_mean 15.9149
_diffrn_measured_fraction_theta_full 0.992
_diffrn_measured_fraction_theta_max 0.992
_diffrn_measurement_device_type 'Gemini S Ultra, Oxford Diffraction'
_diffrn_measurement_method '\w scans'
_diffrn_radiation_monochromator mirror
_diffrn_radiation_source 'Enhance Ultra (Cu) X-ray Source'
_diffrn_radiation_type CuK\a
_diffrn_radiation_wavelength 1.54184
_diffrn_reflns_av_R_equivalents 0.0190
_diffrn_reflns_av_sigmaI/netI 0.0208
_diffrn_reflns_limit_h_max 15
_diffrn_reflns_limit_h_min -14
_diffrn_reflns_limit_k_max 6
_diffrn_reflns_limit_k_min -6
_diffrn_reflns_limit_l_max 17
_diffrn_reflns_limit_l_min -17
_diffrn_reflns_number 7066
_diffrn_reflns_theta_full 67.41
_diffrn_reflns_theta_max 67.41
_diffrn_reflns_theta_min 3.24
_exptl_absorpt_coefficient_mu 1.981
_exptl_absorpt_correction_T_max 0.6927
_exptl_absorpt_correction_T_min 0.5357
_exptl_absorpt_correction_type multi-scan
_exptl_absorpt_process_details
;
CrysAlisPro, Oxford Diffraction Ltd.,
Version 1.171.33.52 (release 06-11-2009 CrysAlis171 .NET)
(compiled Nov  6 2009,16:24:50)
empirical absorption correction using spherical harmonics,
 implemented in SCALE3 ABSPACK scaling algorithm.
;
_exptl_crystal_colour colorless
_exptl_crystal_density_diffrn 1.265
_exptl_crystal_description needle
_exptl_crystal_F_000 388
_exptl_crystal_size_max 0.36
_exptl_crystal_size_mid 0.20
_exptl_crystal_size_min 0.20
_refine_diff_density_max 0.206
_refine_diff_density_min -0.438
_refine_diff_density_rms 0.039
_refine_ls_abs_structure_details 'Flack H D (1983), Acta Cryst. A39, 876-881'
_refine_ls_abs_structure_Flack 0.04(3)
_refine_ls_extinction_method none
_refine_ls_goodness_of_fit_ref 1.012
_refine_ls_hydrogen_treatment mixed
_refine_ls_matrix_type full
_refine_ls_number_parameters 233
_refine_ls_number_reflns 3279
_refine_ls_number_restraints 22
_refine_ls_restrained_S_all 1.131
_refine_ls_R_factor_all 0.0550
_refine_ls_R_factor_gt 0.0471
_refine_ls_shift/su_max 0.000
_refine_ls_shift/su_mean 0.000
_refine_ls_structure_factor_coef Fsqd
_refine_ls_weighting_details 'calc w=1/[\s^2^(Fo^2^)+(0.0207P)^2^+0.7401P] where P=(Fo^2^+2Fc^2^)/3'
_refine_ls_weighting_scheme calc
_refine_ls_wR_factor_gt 0.0984
_refine_ls_wR_factor_ref 0.1047
_reflns_number_gt 2865
_reflns_number_total 3279
_reflns_threshold_expression >2sigma(I)
_cod_data_source_file ja204218h_si_004.cif
_cod_data_source_block 091130
_cod_original_cell_volume 965.77(8)
_cod_original_sg_symbol_H-M 'P 21'
_cod_database_code 4106661

loop_
_symmetry_equiv_pos_as_xyz
'x, y, z'
'-x, y+1/2, -z'

loop_
_atom_site_label
_atom_site_type_symbol
_atom_site_fract_x
_atom_site_fract_y
_atom_site_fract_z
_atom_site_U_iso_or_equiv
_atom_site_adp_type
_atom_site_occupancy
_atom_site_symmetry_multiplicity
_atom_site_calc_flag
_atom_site_refinement_flags
Cl1 Cl 0.58481(11) 0.2832(3) 0.27316(10) 0.0975(4) Uani 1 1 d .
O5 O 1.1090(2) 0.5810(5) 0.43089(17) 0.0653(7) Uani 1 1 d .
N1 N 0.9335(2) 0.7880(6) 0.2547(2) 0.0521(7) Uani 1 1 d D
O2 O 1.1370(3) 0.9396(6) 0.2402(3) 0.0974(11) Uani 1 1 d .
O1 O 0.7867(3) 0.3322(6) -0.0036(2) 0.0874(9) Uani 1 1 d .
O4 O 0.9967(3) 0.2792(6) 0.35389(19) 0.0815(9) Uani 1 1 d .
O3 O 1.2157(2) 0.5829(6) 0.2859(2) 0.0785(8) Uani 1 1 d U
C8 C 0.8992(3) 0.6492(6) 0.0919(2) 0.0522(8) Uani 1 1 d .
H8 H 0.9506 0.7457 0.0704 0.063 Uiso 1 1 calc R
C7 C 0.8510(3) 0.8132(7) 0.1544(2) 0.0499(8) Uani 1 1 d .
H7 H 0.8510 0.9795 0.1331 0.060 Uiso 1 1 calc R
C12 C 1.0218(3) 0.6159(6) 0.2599(2) 0.0501(8) Uani 1 1 d .
C11 C 0.9702(3) 0.4660(7) 0.1665(3) 0.0562(9) Uani 1 1 d .
H11A H 1.0285 0.3977 0.1459 0.067 Uiso 1 1 calc R
H11B H 0.9234 0.3382 0.1761 0.067 Uiso 1 1 calc R
C5 C 0.7331(3) 0.7478(7) 0.1498(2) 0.0522(8) Uani 1 1 d D
C6 C 0.7144(3) 0.5595(7) 0.2047(3) 0.0573(9) Uani 1 1 d D
H6 H 0.7745 0.4666 0.2440 0.069 Uiso 1 1 calc R
C1 C 0.6061(3) 0.5126(8) 0.2002(3) 0.0638(10) Uani 1 1 d .
C4 C 0.6414(3) 0.8802(7) 0.0916(3) 0.0619(10) Uani 1 1 d .
H4 H 0.6526 1.0060 0.0544 0.074 Uiso 1 1 calc R
C10 C 0.7557(4) 0.7089(7) -0.0816(3) 0.0673(11) Uani 1 1 d .
H10A H 0.7922 0.6958 -0.1287 0.101 Uiso 1 1 calc R
H10B H 0.7621 0.8703 -0.0577 0.101 Uiso 1 1 calc R
H10C H 0.6773 0.6676 -0.1121 0.101 Uiso 1 1 calc R
C17 C 1.1361(4) 0.4611(10) 0.5251(3) 0.0859(13) Uani 1 1 d DU
H17A H 1.0691 0.3826 0.5280 0.103 Uiso 1 1 calc R
H17B H 1.1606 0.5784 0.5775 0.103 Uiso 1 1 calc R
C2 C 0.5155(3) 0.6416(9) 0.1423(3) 0.0756(13) Uani 1 1 d D
H2 H 0.4429 0.6042 0.1395 0.091 Uiso 1 1 calc R
C14 C 1.3241(4) 0.6660(12) 0.2898(4) 0.1063(18) Uani 1 1 d DU
H14A H 1.3142 0.7911 0.2414 0.128 Uiso 1 1 calc R
H14B H 1.3649 0.5353 0.2739 0.128 Uiso 1 1 calc R
C3 C 0.5331(3) 0.8283(9) 0.0878(3) 0.0724(11) Uani 1 1 d D
H3 H 0.4723 0.9193 0.0486 0.087 Uiso 1 1 calc R
C18 C 1.2279(5) 0.2791(13) 0.5394(4) 0.1296(19) Uani 1 1 d DU
H18A H 1.1987 0.1472 0.4955 0.194 Uiso 1 1 calc R
H18B H 1.2542 0.2226 0.6058 0.194 Uiso 1 1 calc R
H18C H 1.2895 0.3514 0.5259 0.194 Uiso 1 1 calc R
C15 C 1.3892(5) 0.7577(16) 0.3855(5) 0.1442(19) Uani 1 1 d DU
H15A H 1.3776 0.9272 0.3870 0.216 Uiso 1 1 calc R
H15B H 1.4680 0.7259 0.3997 0.216 Uiso 1 1 calc R
H15C H 1.3655 0.6811 0.4338 0.216 Uiso 1 1 calc R
C9 C 0.8109(3) 0.5427(7) 0.0019(3) 0.0571(9) Uani 1 1 d .
C16 C 1.0417(3) 0.4679(7) 0.3523(3) 0.0555(9) Uani 1 1 d .
C13 C 1.1306(3) 0.7369(8) 0.2613(3) 0.0601(10) Uani 1 1 d .
H1 H 0.965(3) 0.927(5) 0.275(3) 0.057(11) Uiso 1 1 d D

loop_
_atom_site_aniso_label
_atom_site_aniso_U_11
_atom_site_aniso_U_22
_atom_site_aniso_U_33
_atom_site_aniso_U_23
_atom_site_aniso_U_13
_atom_site_aniso_U_12
Cl1 0.1004(8) 0.1037(9) 0.1038(9) 0.0016(8) 0.0553(7) -0.0336(8)
O5 0.0712(16) 0.0684(17) 0.0522(14) 0.0019(13) 0.0170(12) -0.0090(14)
N1 0.0483(15) 0.0478(17) 0.0588(17) -0.0107(16) 0.0176(13) -0.0047(14)
O2 0.081(2) 0.070(2) 0.157(3) 0.033(2) 0.062(2) 0.0001(17)
O1 0.108(2) 0.065(2) 0.0718(19) -0.0025(16) 0.0106(16) -0.0166(19)
O4 0.115(2) 0.0652(18) 0.0697(17) 0.0007(17) 0.0393(16) -0.027(2)
O3 0.0594(14) 0.093(2) 0.0936(19) 0.0206(17) 0.0401(13) 0.0193(14)
C8 0.0529(19) 0.054(2) 0.054(2) -0.0003(17) 0.0242(16) 0.0014(16)
C7 0.0511(18) 0.0451(19) 0.0549(19) -0.0031(16) 0.0206(15) -0.0047(16)
C12 0.0465(18) 0.050(2) 0.0548(19) -0.0020(16) 0.0187(15) -0.0002(16)
C11 0.058(2) 0.052(2) 0.060(2) -0.0055(18) 0.0218(17) 0.0057(17)
C5 0.0510(18) 0.054(2) 0.0527(19) -0.0111(18) 0.0197(15) -0.0019(17)
C6 0.057(2) 0.054(2) 0.061(2) -0.0050(18) 0.0213(16) -0.0075(18)
C1 0.066(2) 0.071(3) 0.062(2) -0.012(2) 0.0307(19) -0.016(2)
C4 0.058(2) 0.067(3) 0.063(2) -0.0020(19) 0.0244(18) 0.0046(19)
C10 0.079(3) 0.071(3) 0.051(2) -0.0013(18) 0.0212(19) 0.007(2)
C17 0.103(3) 0.109(4) 0.047(2) 0.005(2) 0.028(2) -0.003(2)
C2 0.050(2) 0.110(4) 0.072(3) -0.022(3) 0.028(2) -0.014(2)
C14 0.056(2) 0.159(6) 0.113(3) 0.012(3) 0.041(2) 0.008(2)
C3 0.049(2) 0.092(3) 0.074(3) -0.006(3) 0.0193(19) 0.006(2)
C18 0.132(3) 0.130(3) 0.124(3) 0.003(2) 0.042(2) 0.0188(19)
C15 0.122(2) 0.152(3) 0.148(3) -0.015(2) 0.0339(17) -0.031(2)
C9 0.066(2) 0.056(2) 0.0529(19) -0.0044(19) 0.0257(17) -0.0031(19)
C16 0.058(2) 0.054(2) 0.059(2) -0.0016(18) 0.0269(18) -0.0003(18)
C13 0.053(2) 0.069(3) 0.061(2) 0.005(2) 0.0239(17) -0.0009(19)

loop_
_atom_type_symbol
_atom_type_description
_atom_type_scat_dispersion_real
_atom_type_scat_dispersion_imag
_atom_type_scat_source
C C 0.0181 0.0091 'International Tables Vol C Tables 4.2.6.8 and 6.1.1.4'
H H 0.0000 0.0000 'International Tables Vol C Tables 4.2.6.8 and 6.1.1.4'
N N 0.0311 0.0180 'International Tables Vol C Tables 4.2.6.8 and 6.1.1.4'
O O 0.0492 0.0322 'International Tables Vol C Tables 4.2.6.8 and 6.1.1.4'
Cl Cl 0.3639 0.7018 'International Tables Vol C Tables 4.2.6.8 and 6.1.1.4'

loop_
_geom_angle_atom_site_label_1
_geom_angle_atom_site_label_2
_geom_angle_atom_site_label_3
_geom_angle
C16 O5 C17 117.5(3)
C12 N1 C7 112.0(3)
C12 N1 H1 109(2)
C7 N1 H1 109(2)
C13 O3 C14 118.5(4)
C9 C8 C11 114.8(3)
C9 C8 C7 114.6(3)
C11 C8 C7 103.3(3)
C9 C8 H8 107.9
C11 C8 H8 107.9
C7 C8 H8 107.9
N1 C7 C5 111.0(3)
N1 C7 C8 103.8(3)
C5 C7 C8 114.7(3)
N1 C7 H7 109.1
C5 C7 H7 109.1
C8 C7 H7 109.1
N1 C12 C16 106.6(3)
N1 C12 C13 112.4(3)
C16 C12 C13 111.4(3)
N1 C12 C11 103.8(3)
C16 C12 C11 112.0(3)
C13 C12 C11 110.4(3)
C8 C11 C12 102.9(3)
C8 C11 H11A 111.2
C12 C11 H11A 111.2
C8 C11 H11B 111.2
C12 C11 H11B 111.2
H11A C11 H11B 109.1
C4 C5 C6 118.6(3)
C4 C5 C7 119.7(3)
C6 C5 C7 121.6(3)
C1 C6 C5 119.2(4)
C1 C6 H6 120.4
C5 C6 H6 120.4
C2 C1 C6 122.2(4)
C2 C1 Cl1 119.1(3)
C6 C1 Cl1 118.6(3)
C5 C4 C3 121.0(4)
C5 C4 H4 119.5
C3 C4 H4 119.5
C9 C10 H10A 109.5
C9 C10 H10B 109.5
H10A C10 H10B 109.5
C9 C10 H10C 109.5
H10A C10 H10C 109.5
H10B C10 H10C 109.5
O5 C17 C18 110.5(4)
O5 C17 H17A 109.5
C18 C17 H17A 109.5
O5 C17 H17B 109.5
C18 C17 H17B 109.5
H17A C17 H17B 108.1
C1 C2 C3 119.0(4)
C1 C2 H2 120.5
C3 C2 H2 120.5
O3 C14 C15 111.2(4)
O3 C14 H14A 109.4
C15 C14 H14A 109.4
O3 C14 H14B 109.4
C15 C14 H14B 109.4
H14A C14 H14B 108.0
C2 C3 C4 119.9(4)
C2 C3 H3 120.0
C4 C3 H3 120.0
C17 C18 H18A 109.5
C17 C18 H18B 109.5
H18A C18 H18B 109.5
C17 C18 H18C 109.5
H18A C18 H18C 109.5
H18B C18 H18C 109.5
C14 C15 H15A 109.5
C14 C15 H15B 109.5
H15A C15 H15B 109.5
C14 C15 H15C 109.5
H15A C15 H15C 109.5
H15B C15 H15C 109.5
O1 C9 C10 121.1(4)
O1 C9 C8 122.1(4)
C10 C9 C8 116.8(3)
O4 C16 O5 124.4(4)
O4 C16 C12 124.3(3)
O5 C16 C12 111.2(3)
O2 C13 O3 124.6(4)
O2 C13 C12 124.3(4)
O3 C13 C12 111.1(3)

loop_
_geom_bond_atom_site_label_1
_geom_bond_atom_site_label_2
_geom_bond_distance
Cl1 C1 1.748(4)
O5 C16 1.320(4)
O5 C17 1.457(5)
N1 C12 1.456(4)
N1 C7 1.471(4)
N1 H1 0.87(2)
O2 C13 1.184(5)
O1 C9 1.211(5)
O4 C16 1.204(5)
O3 C13 1.324(5)
O3 C14 1.432(5)
C8 C9 1.510(5)
C8 C11 1.530(5)
C8 C7 1.563(5)
C8 H8 0.9800
C7 C5 1.516(4)
C7 H7 0.9800
C12 C16 1.525(5)
C12 C13 1.530(5)
C12 C11 1.534(5)
C11 H11A 0.9700
C11 H11B 0.9700
C5 C4 1.383(5)
C5 C6 1.394(5)
C6 C1 1.376(5)
C6 H6 0.9300
C1 C2 1.363(6)
C4 C3 1.384(5)
C4 H4 0.9300
C10 C9 1.493(5)
C10 H10A 0.9600
C10 H10B 0.9600
C10 H10C 0.9600
C17 C18 1.503(6)
C17 H17A 0.9700
C17 H17B 0.9700
C2 C3 1.378(6)
C2 H2 0.9300
C14 C15 1.440(6)
C14 H14A 0.9700
C14 H14B 0.9700
C3 H3 0.9300
C18 H18A 0.9600
C18 H18B 0.9600
C18 H18C 0.9600
C15 H15A 0.9600
C15 H15B 0.9600
C15 H15C 0.9600

loop_
_geom_torsion_atom_site_label_1
_geom_torsion_atom_site_label_2
_geom_torsion_atom_site_label_3
_geom_torsion_atom_site_label_4
_geom_torsion
C12 N1 C7 C5 120.2(3)
C12 N1 C7 C8 -3.5(4)
C9 C8 C7 N1 150.8(3)
C11 C8 C7 N1 25.2(3)
C9 C8 C7 C5 29.6(4)
C11 C8 C7 C5 -96.0(3)
C7 N1 C12 C16 -138.0(3)
C7 N1 C12 C13 99.7(3)
C7 N1 C12 C11 -19.7(4)
C9 C8 C11 C12 -162.3(3)
C7 C8 C11 C12 -36.8(3)
N1 C12 C11 C8 34.9(3)
C16 C12 C11 C8 149.4(3)
C13 C12 C11 C8 -85.9(3)
N1 C7 C5 C4 140.6(3)
C8 C7 C5 C4 -102.1(4)
N1 C7 C5 C6 -37.9(4)
C8 C7 C5 C6 79.3(4)
C4 C5 C6 C1 -0.6(5)
C7 C5 C6 C1 177.9(3)
C5 C6 C1 C2 1.2(6)
C5 C6 C1 Cl1 -177.6(3)
C6 C5 C4 C3 0.2(5)
C7 C5 C4 C3 -178.4(4)
C16 O5 C17 C18 80.4(5)
C6 C1 C2 C3 -1.3(6)
Cl1 C1 C2 C3 177.5(3)
C13 O3 C14 C15 89.1(6)
C1 C2 C3 C4 0.8(6)
C5 C4 C3 C2 -0.3(6)
C11 C8 C9 O1 10.8(5)
C7 C8 C9 O1 -108.5(4)
C11 C8 C9 C10 -168.0(3)
C7 C8 C9 C10 72.6(4)
C17 O5 C16 O4 4.2(6)
C17 O5 C16 C12 -179.9(3)
N1 C12 C16 O4 94.2(4)
C13 C12 C16 O4 -142.8(4)
C11 C12 C16 O4 -18.7(5)
N1 C12 C16 O5 -81.7(3)
C13 C12 C16 O5 41.2(4)
C11 C12 C16 O5 165.4(3)
C14 O3 C13 O2 1.5(6)
C14 O3 C13 C12 179.4(4)
N1 C12 C13 O2 -14.9(6)
C16 C12 C13 O2 -134.5(4)
C11 C12 C13 O2 100.5(5)
N1 C12 C13 O3 167.3(3)
C16 C12 C13 O3 47.7(4)
C11 C12 C13 O3 -77.3(4)
